data_2208498
loop_
_publ_author_name
'Narasegowda, R. N.'
'Yathirajan, H. S.'
'Lynch, D. E.'
'Narasimhamurthy, T.'
'Rathore, R. S.'

_publ_section_title
1-Isopropyl-6,6,8a-trimethyl-1,3a,5,6,7,8a-hexahydro-3<i>H</i>-1-benzofuro[2,3-<i>b</i>]pyrrole-2,4-dione
_journal_coeditor_code BH6065
_journal_issue 4
_journal_name_full 'Acta Crystallographica Section E'
_journal_page_first o1328
_journal_page_last o1329
_journal_paper_doi 10.1107/S1600536806006180
_journal_volume 62
_journal_year 2006
_chemical_formula_iupac 'C16 H23 N O3'
_chemical_formula_moiety 'C16 H23 N O3'
_chemical_formula_sum 'C16 H23 N O3'
_chemical_formula_weight 277.35
_chemical_melting_point 417.0(10)
_chemical_name_systematic
;
1-Isopropyl-6,6,8a-trimethyl-1,3a,5,6,7,8a-hexahydro-3H-
1-benzofuro[2,3-b]pyrrole-2,4-dione
;
_space_group_IT_number 2
_symmetry_cell_setting triclinic
_symmetry_space_group_name_Hall '-P 1'
_symmetry_space_group_name_H-M 'P -1'
_atom_sites_solution_hydrogens difmap
_atom_sites_solution_primary direct
_atom_sites_solution_secondary difmap
_cell_angle_alpha 101.733(2)
_cell_angle_beta 109.2900(10)
_cell_angle_gamma 115.7650(10)
_cell_formula_units_Z 2
_cell_length_a 8.9725(3)
_cell_length_b 10.2472(3)
_cell_length_c 10.4372(3)
_cell_measurement_reflns_used 3368
_cell_measurement_temperature 120(2)
_cell_measurement_theta_max 27.48
_cell_measurement_theta_min 2.91
_cell_volume 744.67(4)
_computing_cell_refinement 'DENZO (Otwinowski & Minor, 1997) and COLLECT'
_computing_data_collection 'COLLECT (Hooft, 1998)'
_computing_data_reduction 'DENZO and COLLECT'
_computing_molecular_graphics 'ORTEP-3 (Farrugia, 1997) and PLATON (Spek, 2003)'
_computing_publication_material 'SHELXL97 and PLATON'
_computing_structure_refinement 'SHELXL97 (Sheldrick, 1997)'
_computing_structure_solution 'SHELXS97 (Sheldrick, 1997)'
_diffrn_ambient_temperature 120(2)
_diffrn_detector_area_resol_mean 9.091
_diffrn_measured_fraction_theta_full 0.995
_diffrn_measured_fraction_theta_max 0.995
_diffrn_measurement_device_type 'Nonius KappaCCD'
_diffrn_measurement_method '\f and \w'
_diffrn_radiation_monochromator '10 cm confocal mirrors'
_diffrn_radiation_source 'Bruker Nonius FR591 rotating anode'
_diffrn_radiation_type MoK\a
_diffrn_radiation_wavelength 0.71073
_diffrn_reflns_av_R_equivalents 0.0384
_diffrn_reflns_av_sigmaI/netI 0.0308
_diffrn_reflns_limit_h_max 11
_diffrn_reflns_limit_h_min -11
_diffrn_reflns_limit_k_max 12
_diffrn_reflns_limit_k_min -12
_diffrn_reflns_limit_l_max 12
_diffrn_reflns_limit_l_min -12
_diffrn_reflns_number 14657
_diffrn_reflns_theta_full 25.99
_diffrn_reflns_theta_max 25.99
_diffrn_reflns_theta_min 3.16
_diffrn_standards_decay_% 0
_diffrn_standards_interval_count 0
_diffrn_standards_interval_time 0
_diffrn_standards_number 0
_exptl_absorpt_coefficient_mu 0.085
_exptl_absorpt_correction_T_max 0.996
_exptl_absorpt_correction_T_min 0.890
_exptl_absorpt_correction_type multi-scan
_exptl_absorpt_process_details '(SADABS; Sheldrick, 2003)'
_exptl_crystal_colour colourless
_exptl_crystal_density_diffrn 1.237
_exptl_crystal_density_method 'not measured'
_exptl_crystal_description Plate
_exptl_crystal_F_000 300
_exptl_crystal_size_max 0.22
_exptl_crystal_size_mid 0.18
_exptl_crystal_size_min 0.05
_refine_diff_density_max 0.209
_refine_diff_density_min -0.255
_refine_ls_extinction_method none
_refine_ls_goodness_of_fit_ref 1.086
_refine_ls_hydrogen_treatment refall
_refine_ls_matrix_type full
_refine_ls_number_parameters 273
_refine_ls_number_reflns 2911
_refine_ls_number_restraints 0
_refine_ls_restrained_S_all 1.086
_refine_ls_R_factor_all 0.0463
_refine_ls_R_factor_gt 0.0392
_refine_ls_shift/su_max 0.001
_refine_ls_shift/su_mean 0.000
_refine_ls_structure_factor_coef Fsqd
_refine_ls_weighting_details 'calc w=1/[\s^2^(Fo^2^)+(0.0394P)^2^+0.3291P] where P=(Fo^2^+2Fc^2^)/3'
_refine_ls_weighting_scheme calc
_refine_ls_wR_factor_gt 0.0968
_refine_ls_wR_factor_ref 0.1012
_reflns_number_gt 2548
_reflns_number_total 2911
_reflns_threshold_expression I>2\s(I)
_cod_data_source_file bh6065.cif
_cod_data_source_block I
_cod_database_code 2208498
_cod_database_fobs_code 2208498

loop_
_symmetry_equiv_pos_as_xyz
'x, y, z'
'-x, -y, -z'

loop_
_atom_site_type_symbol
_atom_site_label
_atom_site_fract_x
_atom_site_fract_y
_atom_site_fract_z
_atom_site_U_iso_or_equiv
_atom_site_adp_type
_atom_site_calc_flag
_atom_site_occupancy
O O1 0.01944(12) 0.39092(11) 0.14638(10) 0.0189(2) Uani d 1
O O2 0.32915(15) 0.18884(13) 0.02664(12) 0.0305(3) Uani d 1
O O3 0.24363(14) 0.22511(12) 0.50240(11) 0.0263(3) Uani d 1
N N1 0.21495(15) 0.34804(13) 0.06151(12) 0.0185(3) Uani d 1
C C1 0.21660(18) 0.45088(15) 0.18038(15) 0.0171(3) Uani d 1
C C2 0.31312(19) 0.28088(16) 0.10736(16) 0.0213(3) Uani d 1
C C3 0.4043(2) 0.34509(18) 0.27510(16) 0.0218(3) Uani d 1
H H31 0.540(2) 0.427(2) 0.3151(19) 0.030(4) Uiso d 1
H H32 0.392(2) 0.257(2) 0.3074(19) 0.029(4) Uiso d 1
C C4 0.30327(18) 0.42019(16) 0.31682(15) 0.0183(3) Uani d 1
H H4 0.388(2) 0.519(2) 0.4074(19) 0.025(4) Uiso d 1
C C5 0.12821(18) 0.30714(15) 0.31940(15) 0.0177(3) Uani d 1
C C6 0.10779(19) 0.21344(16) 0.40668(15) 0.0191(3) Uani d 1
C C7 -0.0935(2) 0.09516(17) 0.36745(17) 0.0216(3) Uani d 1
H H71 -0.093(2) 0.0685(19) 0.4518(19) 0.025(4) Uiso d 1
H H72 -0.142(2) -0.004(2) 0.282(2) 0.032(4) Uiso d 1
C C8 -0.22872(19) 0.15110(16) 0.31966(16) 0.0199(3) Uani d 1
C C9 -0.21885(19) 0.20124(17) 0.19147(16) 0.0218(3) Uani d 1
H H91 -0.284(2) 0.106(2) 0.100(2) 0.029(4) Uiso d 1
H H92 -0.283(2) 0.261(2) 0.1752(19) 0.031(4) Uiso d 1
C C10 -0.02110(19) 0.29910(15) 0.22264(15) 0.0178(3) Uani d 1
C C11 -0.4302(2) 0.01507(19) 0.2635(2) 0.0295(4) Uani d 1
H H111 -0.444(3) -0.018(2) 0.346(2) 0.042(5) Uiso d 1
H H112 -0.464(3) -0.075(2) 0.181(2) 0.041(5) Uiso d 1
H H113 -0.520(3) 0.049(2) 0.229(2) 0.038(5) Uiso d 1
C C12 -0.1750(2) 0.28916(18) 0.45332(18) 0.0254(3) Uani d 1
H H121 -0.255(3) 0.331(2) 0.426(2) 0.035(5) Uiso d 1
H H122 -0.040(2) 0.377(2) 0.4999(19) 0.028(4) Uiso d 1
H H123 -0.195(2) 0.252(2) 0.531(2) 0.036(5) Uiso d 1
C C13 0.3084(2) 0.62117(17) 0.19824(17) 0.0217(3) Uani d 1
H H131 0.442(2) 0.6640(19) 0.2287(17) 0.023(4) Uiso d 1
H H132 0.296(2) 0.685(2) 0.2756(19) 0.030(4) Uiso d 1
H H133 0.250(2) 0.632(2) 0.106(2) 0.030(4) Uiso d 1
C C14 0.10618(19) 0.31569(18) -0.09504(15) 0.0226(3) Uani d 1
H H14 0.052(2) 0.3839(19) -0.0917(18) 0.026(4) Uiso d 1
C C15 0.2334(2) 0.3652(2) -0.16630(18) 0.0307(4) Uani d 1
H H151 0.335(3) 0.478(2) -0.108(2) 0.040(5) Uiso d 1
H H152 0.161(3) 0.352(2) -0.266(2) 0.044(5) Uiso d 1
H H153 0.295(3) 0.305(2) -0.166(2) 0.036(5) Uiso d 1
C C16 -0.0585(2) 0.1430(2) -0.17838(18) 0.0301(4) Uani d 1
H H161 -0.012(3) 0.069(2) -0.171(2) 0.038(5) Uiso d 1
H H162 -0.133(3) 0.124(2) -0.285(2) 0.044(5) Uiso d 1
H H163 -0.143(2) 0.122(2) -0.134(2) 0.033(5) Uiso d 1

loop_
_atom_site_aniso_label
_atom_site_aniso_U_11
_atom_site_aniso_U_22
_atom_site_aniso_U_33
_atom_site_aniso_U_12
_atom_site_aniso_U_13
_atom_site_aniso_U_23
O1 0.0163(5) 0.0238(5) 0.0216(5) 0.0117(4) 0.0105(4) 0.0135(4)
O2 0.0337(6) 0.0330(6) 0.0332(6) 0.0232(5) 0.0188(5) 0.0113(5)
O3 0.0252(5) 0.0326(6) 0.0258(6) 0.0171(5) 0.0114(5) 0.0180(5)
N1 0.0183(6) 0.0206(6) 0.0170(6) 0.0107(5) 0.0083(5) 0.0078(5)
C1 0.0133(6) 0.0194(7) 0.0188(7) 0.0083(5) 0.0083(5) 0.0087(5)
C2 0.0181(7) 0.0217(7) 0.0262(8) 0.0106(6) 0.0123(6) 0.0105(6)
C3 0.0194(7) 0.0277(8) 0.0252(8) 0.0151(6) 0.0123(6) 0.0149(6)
C4 0.0159(6) 0.0199(7) 0.0179(7) 0.0088(6) 0.0074(6) 0.0090(6)
C5 0.0168(6) 0.0183(7) 0.0187(7) 0.0092(6) 0.0092(6) 0.0082(5)
C6 0.0222(7) 0.0192(7) 0.0195(7) 0.0127(6) 0.0112(6) 0.0085(6)
C7 0.0240(7) 0.0194(7) 0.0273(8) 0.0122(6) 0.0150(6) 0.0138(6)
C8 0.0177(7) 0.0184(7) 0.0249(7) 0.0086(6) 0.0118(6) 0.0111(6)
C9 0.0163(7) 0.0239(7) 0.0242(8) 0.0099(6) 0.0089(6) 0.0113(6)
C10 0.0197(7) 0.0175(6) 0.0183(7) 0.0100(6) 0.0106(6) 0.0085(5)
C11 0.0214(8) 0.0246(8) 0.0401(10) 0.0086(7) 0.0160(7) 0.0156(7)
C12 0.0266(8) 0.0262(8) 0.0302(8) 0.0164(7) 0.0168(7) 0.0130(7)
C13 0.0207(7) 0.0201(7) 0.0250(8) 0.0104(6) 0.0116(6) 0.0110(6)
C14 0.0196(7) 0.0284(8) 0.0170(7) 0.0120(6) 0.0075(6) 0.0088(6)
C15 0.0260(8) 0.0403(10) 0.0227(8) 0.0138(8) 0.0132(7) 0.0140(7)
C16 0.0196(7) 0.0330(9) 0.0244(8) 0.0088(7) 0.0084(7) 0.0046(7)

loop_
_atom_type_symbol
_atom_type_description
_atom_type_scat_dispersion_real
_atom_type_scat_dispersion_imag
_atom_type_scat_source
C C 0.0033 0.0016 'International Tables Vol C Tables 4.2.6.8 and 6.1.1.4'
H H 0.0000 0.0000 'International Tables Vol C Tables 4.2.6.8 and 6.1.1.4'
N N 0.0061 0.0033 'International Tables Vol C Tables 4.2.6.8 and 6.1.1.4'
O O 0.0106 0.0060 'International Tables Vol C Tables 4.2.6.8 and 6.1.1.4'

loop_
_geom_angle_atom_site_label_1
_geom_angle_atom_site_label_2
_geom_angle_atom_site_label_3
_geom_angle
C10 O1 C1 106.56(9)
C2 N1 C1 114.23(11)
C2 N1 C14 124.67(11)
C1 N1 C14 121.03(11)
N1 C1 O1 107.93(10)
N1 C1 C13 113.64(11)
O1 C1 C13 107.74(10)
N1 C1 C4 103.99(10)
O1 C1 C4 106.33(10)
C13 C1 C4 116.70(11)
O2 C2 N1 125.69(13)
O2 C2 C3 126.18(13)
N1 C2 C3 108.09(11)
C2 C3 C4 104.74(11)
C2 C3 H31 107.7(10)
C4 C3 H31 111.0(10)
C2 C3 H32 109.6(10)
C4 C3 H32 114.0(10)
H31 C3 H32 109.5(13)
C5 C4 C3 114.25(11)
C5 C4 C1 100.56(10)
C3 C4 C1 104.48(11)
C5 C4 H4 112.6(9)
C3 C4 H4 112.7(9)
C1 C4 H4 111.2(9)
C10 C5 C6 121.02(12)
C10 C5 C4 110.05(11)
C6 C5 C4 128.93(12)
O3 C6 C5 122.42(12)
O3 C6 C7 122.39(12)
C5 C6 C7 115.15(11)
C6 C7 C8 114.64(11)
C6 C7 H71 108.4(10)
C8 C7 H71 110.7(9)
C6 C7 H72 107.7(10)
C8 C7 H72 107.4(10)
H71 C7 H72 107.7(14)
C11 C8 C12 109.17(12)
C11 C8 C7 109.80(11)
C12 C8 C7 109.23(12)
C11 C8 C9 108.16(12)
C12 C8 C9 111.04(11)
C7 C8 C9 109.42(11)
C10 C9 C8 110.89(11)
C10 C9 H91 107.3(10)
C8 C9 H91 109.1(10)
C10 C9 H92 110.5(10)
C8 C9 H92 110.1(10)
H91 C9 H92 108.8(14)
C5 C10 O1 114.25(11)
C5 C10 C9 126.89(12)
O1 C10 C9 118.86(11)
C8 C11 H111 110.5(11)
C8 C11 H112 109.8(11)
H111 C11 H112 109.6(15)
C8 C11 H113 110.7(11)
H111 C11 H113 107.4(15)
H112 C11 H113 108.8(15)
C8 C12 H121 111.5(11)
C8 C12 H122 112.0(10)
H121 C12 H122 109.2(14)
C8 C12 H123 110.1(10)
H121 C12 H123 106.2(14)
H122 C12 H123 107.7(14)
C1 C13 H131 108.0(9)
C1 C13 H132 110.3(10)
H131 C13 H132 109.6(13)
C1 C13 H133 112.8(10)
H131 C13 H133 109.5(13)
H132 C13 H133 106.7(14)
N1 C14 C16 109.81(12)
N1 C14 C15 111.05(12)
C16 C14 C15 114.05(13)
N1 C14 H14 105.4(9)
C16 C14 H14 107.3(9)
C15 C14 H14 108.9(9)
C14 C15 H151 109.7(11)
C14 C15 H152 109.3(11)
H151 C15 H152 108.4(16)
C14 C15 H153 110.6(11)
H151 C15 H153 106.4(15)
H152 C15 H153 112.3(16)
C14 C16 H161 110.5(10)
C14 C16 H162 108.6(11)
H161 C16 H162 112.9(15)
C14 C16 H163 110.2(10)
H161 C16 H163 107.2(14)
H162 C16 H163 107.4(15)

loop_
_geom_bond_atom_site_label_1
_geom_bond_atom_site_label_2
_geom_bond_distance
O1 C10 1.3599(16)
O1 C1 1.4780(15)
O2 C2 1.2226(17)
O3 C6 1.2321(17)
N1 C2 1.3642(18)
N1 C1 1.4465(17)
N1 C14 1.4754(18)
C1 C13 1.5083(19)
C1 C4 1.5475(18)
C2 C3 1.511(2)
C3 C4 1.5276(19)
C3 H31 0.999(18)
C3 H32 1.000(17)
C4 C5 1.5062(18)
C4 H4 0.981(17)
C5 C10 1.3409(19)
C5 C6 1.4486(18)
C6 C7 1.5182(19)
C7 C8 1.5397(19)
C7 H71 0.972(17)
C7 H72 1.001(18)
C8 C11 1.5269(19)
C8 C12 1.530(2)
C8 C9 1.5428(19)
C9 C10 1.4828(18)
C9 H91 0.984(18)
C9 H92 1.009(18)
C11 H111 1.02(2)
C11 H112 0.98(2)
C11 H113 1.001(19)
C12 H121 0.984(19)
C12 H122 1.001(18)
C12 H123 1.003(19)
C13 H131 0.981(16)
C13 H132 0.995(18)
C13 H133 0.993(18)
C14 C16 1.524(2)
C14 C15 1.524(2)
C14 H14 1.015(17)
C15 H151 0.99(2)
C15 H152 0.97(2)
C15 H153 0.991(19)
C16 H161 1.012(19)
C16 H162 1.01(2)
C16 H163 0.986(19)

loop_
_geom_hbond_atom_site_label_D
_geom_hbond_atom_site_label_H
_geom_hbond_atom_site_label_A
_geom_hbond_distance_DH
_geom_hbond_distance_HA
_geom_hbond_distance_DA
_geom_hbond_angle_DHA
_geom_hbond_publ_flag
C15 H153 O2 0.99(3) 2.54(2) 3.122(2) 118(2) yes
C16 H161 O2 1.02(3) 2.58(2) 3.186(2) 118.0(10) yes

loop_
_geom_torsion_atom_site_label_1
_geom_torsion_atom_site_label_2
_geom_torsion_atom_site_label_3
_geom_torsion_atom_site_label_4
_geom_torsion
C2 N1 C1 O1 -122.94(11)
C14 N1 C1 O1 54.09(15)
C2 N1 C1 C13 117.63(13)
C14 N1 C1 C13 -65.34(15)
C2 N1 C1 C4 -10.29(14)
C14 N1 C1 C4 166.74(11)
C10 O1 C1 N1 96.49(11)
C10 O1 C1 C13 -140.41(11)
C10 O1 C1 C4 -14.58(13)
C1 N1 C2 O2 179.05(13)
C14 N1 C2 O2 2.1(2)
C1 N1 C2 C3 -3.13(15)
C14 N1 C2 C3 179.97(12)
O2 C2 C3 C4 -166.83(14)
N1 C2 C3 C4 15.37(14)
C2 C3 C4 C5 88.10(13)
C2 C3 C4 C1 -20.80(14)
N1 C1 C4 C5 -99.69(11)
O1 C1 C4 C5 14.11(13)
C13 C1 C4 C5 134.30(12)
N1 C1 C4 C3 18.97(13)
O1 C1 C4 C3 132.78(11)
C13 C1 C4 C3 -107.04(13)
C3 C4 C5 C10 -120.63(13)
C1 C4 C5 C10 -9.35(14)
C3 C4 C5 C6 58.39(19)
C1 C4 C5 C6 169.67(13)
C10 C5 C6 O3 -175.76(13)
C4 C5 C6 O3 5.3(2)
C10 C5 C6 C7 6.57(19)
C4 C5 C6 C7 -172.36(13)
O3 C6 C7 C8 147.54(13)
C5 C6 C7 C8 -34.79(17)
C6 C7 C8 C11 172.47(12)
C6 C7 C8 C12 -67.85(15)
C6 C7 C8 C9 53.91(16)
C11 C8 C9 C10 -163.97(12)
C12 C8 C9 C10 76.27(15)
C7 C8 C9 C10 -44.39(15)
C6 C5 C10 O1 -178.50(11)
C4 C5 C10 O1 0.61(16)
C6 C5 C10 C9 0.7(2)
C4 C5 C10 C9 179.80(13)
C1 O1 C10 C5 9.08(15)
C1 O1 C10 C9 -170.17(12)
C8 C9 C10 C5 19.6(2)
C8 C9 C10 O1 -161.21(11)
C2 N1 C14 C16 65.27(17)
C1 N1 C14 C16 -111.43(14)
C2 N1 C14 C15 -61.79(18)
C1 N1 C14 C15 121.51(14)
